data_4076316
loop_
_publ_author_name
'Conde-Guadano, Susana'
'Danopoulos, Andreas A.'
'Pattacini, Roberto'
'Hanton, Martin'
'Tooze, Robert P.'

_publ_section_title
;
 Indenyl Functionalized N-Heterocyclic Carbene Complexes of Chromium:
 Syntheses, Structures, and Reactivity Studies Relevant to Ethylene
 Oligomerization and Polymerization
;
_journal_issue 5
_journal_name_full Organometallics
_journal_page_first 1643
_journal_paper_doi 10.1021/om200641u
_journal_volume 31
_journal_year 2012
_chemical_formula_sum 'C56 H66 Cl2 Cr2 N4 O'
_chemical_formula_weight 986.03
_chemical_name_systematic
;
 ?
;
_space_group_IT_number 206
_symmetry_cell_setting cubic
_symmetry_space_group_name_Hall '-I 2b 2c 3'
_symmetry_space_group_name_H-M 'I a -3'
_atom_sites_solution_hydrogens geom
_atom_sites_solution_primary direct
_atom_sites_solution_secondary difmap
_audit_creation_method SHELXL-97
_cell_angle_alpha 90.00
_cell_angle_beta 90.00
_cell_angle_gamma 90.00
_cell_formula_units_Z 24
_cell_length_a 31.7161(5)
_cell_length_b 31.7161(5)
_cell_length_c 31.7161(5)
_cell_measurement_reflns_used 25409
_cell_measurement_temperature 153(2)
_cell_measurement_theta_max 27.48
_cell_measurement_theta_min 2.91
_cell_volume 31903.6(9)
_computing_cell_refinement
;
'DENZO (Otwinowski & Minor, 1997) & COLLECT (Hooft, R.W.W., 1998)' 
;
_computing_data_collection 'COLLECT (Hooft, R.W.W., 1998)'
_computing_data_reduction
;
'DENZO (Otwinowski & Minor, 1997) & COLLECT (Hooft, R.W.W., 1998)'  
;
_computing_structure_refinement 'SHELXL-97 (Sheldrick, 2008)'
_computing_structure_solution SHELXS
_diffrn_ambient_temperature 153(2)
_diffrn_detector_area_resol_mean 9.091
_diffrn_measured_fraction_theta_full 0.998
_diffrn_measured_fraction_theta_max 0.998
_diffrn_measurement_device_type 'Bruker-Nonius Roper CCD camera on \k-goniostat'
_diffrn_measurement_method '\f & \w scans'
_diffrn_radiation_monochromator graphite
_diffrn_radiation_source 'Bruker-Nonius FR591 rotating anode'
_diffrn_radiation_type MoK\a
_diffrn_radiation_wavelength 0.71073
_diffrn_reflns_av_R_equivalents 0.2128
_diffrn_reflns_av_sigmaI/netI 0.1813
_diffrn_reflns_limit_h_max 37
_diffrn_reflns_limit_h_min -24
_diffrn_reflns_limit_k_max 34
_diffrn_reflns_limit_k_min -36
_diffrn_reflns_limit_l_max 37
_diffrn_reflns_limit_l_min -37
_diffrn_reflns_number 60412
_diffrn_reflns_theta_full 25.01
_diffrn_reflns_theta_max 25.01
_diffrn_reflns_theta_min 3.01
_exptl_absorpt_coefficient_mu 0.550
_exptl_absorpt_correction_T_max 0.9319
_exptl_absorpt_correction_T_min 0.9171
_exptl_absorpt_correction_type multi-scan
_exptl_absorpt_process_details 'SADABS 2007/2 (Sheldrick, G.M., 2007)'
_exptl_crystal_colour Green
_exptl_crystal_density_diffrn 1.232
_exptl_crystal_density_method 'not measured'
_exptl_crystal_description Block
_exptl_crystal_F_000 12480
_exptl_crystal_size_max 0.16
_exptl_crystal_size_mid 0.15
_exptl_crystal_size_min 0.13
_platon_squeeze_details
;
;
_refine_diff_density_max 0.379
_refine_diff_density_min -0.404
_refine_diff_density_rms 0.077
_refine_ls_extinction_method none
_refine_ls_goodness_of_fit_ref 1.173
_refine_ls_hydrogen_treatment constr
_refine_ls_matrix_type full
_refine_ls_number_parameters 300
_refine_ls_number_reflns 4696
_refine_ls_number_restraints 0
_refine_ls_restrained_S_all 1.173
_refine_ls_R_factor_all 0.2179
_refine_ls_R_factor_gt 0.1354
_refine_ls_shift/su_max 0.001
_refine_ls_shift/su_mean 0.000
_refine_ls_structure_factor_coef Fsqd
_refine_ls_weighting_details 'calc w=1/[\s^2^(Fo^2^)+(0.0730P)^2^+239.6238P] where P=(Fo^2^+2Fc^2^)/3'
_refine_ls_weighting_scheme calc
_refine_ls_wR_factor_gt 0.2492
_refine_ls_wR_factor_ref 0.2844
_reflns_number_gt 2943
_reflns_number_total 4696
_reflns_threshold_expression >2\s(I)
_cod_data_source_file om200641u_si_001.cif
_cod_data_source_block complex4a
_cod_depositor_comments
;
The following automatic conversions were performed:

'_symmetry_cell_setting' value 'Cubic' changed to 'cubic' according
to /home/saulius/struct/CIF-dictionaries/cif_core.dic dictionary
named 'cif_core.dic' version 2.4.1 from 2010-06-29.

Automatic conversion script
Id: cif_fix_values 1715 2011-07-08 13:25:40Z adriana 

2021-12-16
Z value and formula fixed to values more according to usual
chemical conventions.                 miguel
;
_cod_original_formula_sum 'C168 H198 Cl6 Cr6 N12 O3'
_cod_original_formula_weight 2958.08
_cod_original_formula_units_Z 8
_cod_original_sg_symbol_H-M Ia-3
_cod_database_code 4076316

loop_
_symmetry_equiv_pos_as_xyz
'x, y, z'
'-x, -y+1/2, z'
'x, -y, -z+1/2'
'-x, y+1/2, -z+1/2'
'z, x, y'
'-z, -x+1/2, y'
'z, -x, -y+1/2'
'-z, x+1/2, -y+1/2'
'y, z, x'
'y, -z, -x+1/2'
'-y, z+1/2, -x+1/2'
'-y, -z+1/2, x'
'x+1/2, y+1/2, z+1/2'
'-x+1/2, -y+1, z+1/2'
'x+1/2, -y+1/2, -z+1'
'-x+1/2, y+1, -z+1'
'z+1/2, x+1/2, y+1/2'
'-z+1/2, -x+1, y+1/2'
'z+1/2, -x+1/2, -y+1'
'-z+1/2, x+1, -y+1'
'y+1/2, z+1/2, x+1/2'
'y+1/2, -z+1/2, -x+1'
'-y+1/2, z+1, -x+1'
'-y+1/2, -z+1, x+1/2'
'-x, -y, -z'
'x, y-1/2, -z'
'-x, y, z-1/2'
'x, -y-1/2, z-1/2'
'-z, -x, -y'
'z, x-1/2, -y'
'-z, x, y-1/2'
'z, -x-1/2, y-1/2'
'-y, -z, -x'
'-y, z, x-1/2'
'y, -z-1/2, x-1/2'
'y, z-1/2, -x'
'-x+1/2, -y+1/2, -z+1/2'
'x+1/2, y, -z+1/2'
'-x+1/2, y+1/2, z'
'x+1/2, -y, z'
'-z+1/2, -x+1/2, -y+1/2'
'z+1/2, x, -y+1/2'
'-z+1/2, x+1/2, y'
'z+1/2, -x, y'
'-y+1/2, -z+1/2, -x+1/2'
'-y+1/2, z+1/2, x'
'y+1/2, -z, x'
'y+1/2, z, -x+1/2'

loop_
_atom_site_label
_atom_site_type_symbol
_atom_site_fract_x
_atom_site_fract_y
_atom_site_fract_z
_atom_site_U_iso_or_equiv
_atom_site_adp_type
_atom_site_occupancy
_atom_site_symmetry_multiplicity
_atom_site_calc_flag
_atom_site_refinement_flags
C1 C 0.1821(3) 1.0880(3) 0.4543(3) 0.046(2) Uani 1 1 d .
C2 C 0.1354(3) 1.1363(3) 0.4758(3) 0.052(2) Uani 1 1 d .
H14 H 0.1148 1.1502 0.4926 0.063 Uiso 1 1 calc R
C3 C 0.1509(3) 1.1500(3) 0.4390(3) 0.051(2) Uani 1 1 d .
H15 H 0.1435 1.1754 0.4249 0.062 Uiso 1 1 calc R
C4 C 0.1480(3) 1.0749(3) 0.5240(3) 0.051(2) Uani 1 1 d .
H13A H 0.1298 1.0915 0.5432 0.061 Uiso 1 1 calc R
H13B H 0.1755 1.0707 0.5382 0.061 Uiso 1 1 calc R
C5 C 0.1278(3) 1.0325(3) 0.5162(3) 0.048(2) Uani 1 1 d .
H12A H 0.1232 1.0183 0.5436 0.058 Uiso 1 1 calc R
H12B H 0.0999 1.0369 0.5030 0.058 Uiso 1 1 calc R
C6 C 0.1536(3) 1.0040(3) 0.4885(3) 0.045(2) Uani 1 1 d .
C7 C 0.1887(3) 0.9806(2) 0.5032(3) 0.043(2) Uani 1 1 d .
H10 H 0.1981 0.9797 0.5316 0.052 Uiso 1 1 calc R
C8 C 0.2074(3) 0.9588(3) 0.4691(3) 0.047(2) Uani 1 1 d .
H9 H 0.2329 0.9430 0.4700 0.056 Uiso 1 1 calc R
C9 C 0.1808(3) 0.9650(3) 0.4326(3) 0.050(2) Uani 1 1 d .
C10 C 0.1470(3) 0.9926(3) 0.4445(3) 0.046(2) Uani 1 1 d .
C11 C 0.1143(3) 1.0010(3) 0.4156(3) 0.047(2) Uani 1 1 d .
C12 C 0.1172(3) 0.9823(3) 0.3772(3) 0.063(3) Uani 1 1 d .
H4 H 0.0952 0.9872 0.3575 0.076 Uiso 1 1 calc R
C13 C 0.1506(3) 0.9562(3) 0.3649(3) 0.063(3) Uani 1 1 d .
H3 H 0.1508 0.9445 0.3373 0.076 Uiso 1 1 calc R
C14 C 0.1831(3) 0.9473(3) 0.3921(3) 0.059(3) Uani 1 1 d .
C15 C 0.2215(3) 0.9211(3) 0.3807(3) 0.068(3) Uani 1 1 d .
H1A H 0.2181 0.9095 0.3523 0.102 Uiso 1 1 calc R
H1B H 0.2246 0.8980 0.4010 0.102 Uiso 1 1 calc R
H1C H 0.2468 0.9390 0.3816 0.102 Uiso 1 1 calc R
C16 C 0.0772(3) 1.0297(3) 0.4256(3) 0.066(3) Uani 1 1 d .
H8A H 0.0594 1.0326 0.4005 0.100 Uiso 1 1 calc R
H8B H 0.0877 1.0576 0.4339 0.100 Uiso 1 1 calc R
H8C H 0.0607 1.0176 0.4487 0.100 Uiso 1 1 calc R
C17 C 0.2061(3) 1.1281(3) 0.3891(3) 0.061(3) Uani 1 1 d .
C18 C 0.2404(3) 1.1556(3) 0.3943(4) 0.067(3) Uani 1 1 d .
C19 C 0.2631(4) 1.1647(4) 0.3572(5) 0.091(4) Uani 1 1 d .
H24 H 0.2872 1.1824 0.3594 0.109 Uiso 1 1 calc R
C20 C 0.2531(5) 1.1502(5) 0.3196(5) 0.111(6) Uani 1 1 d .
H25 H 0.2694 1.1576 0.2956 0.133 Uiso 1 1 calc R
C21 C 0.2183(5) 1.1238(4) 0.3155(4) 0.102(4) Uani 1 1 d .
H26 H 0.2099 1.1145 0.2882 0.122 Uiso 1 1 calc R
C22 C 0.1959(4) 1.1110(4) 0.3501(4) 0.071(3) Uani 1 1 d .
C23 C 0.1588(4) 1.0813(4) 0.3448(3) 0.076(3) Uani 1 1 d .
H19 H 0.1564 1.0645 0.3713 0.092 Uiso 1 1 calc R
C24 C 0.1167(4) 1.1058(4) 0.3393(4) 0.090(4) Uani 1 1 d .
H18A H 0.1115 1.1232 0.3643 0.136 Uiso 1 1 calc R
H18B H 0.0935 1.0858 0.3357 0.136 Uiso 1 1 calc R
H18C H 0.1185 1.1240 0.3144 0.136 Uiso 1 1 calc R
C25 C 0.1637(4) 1.0499(4) 0.3081(3) 0.094(4) Uani 1 1 d .
H20A H 0.1661 1.0654 0.2815 0.140 Uiso 1 1 calc R
H20B H 0.1390 1.0314 0.3070 0.140 Uiso 1 1 calc R
H20C H 0.1891 1.0329 0.3124 0.140 Uiso 1 1 calc R
C26 C 0.2491(9) 1.2190(5) 0.4382(7) 0.269(17) Uani 1 1 d .
H29A H 0.2543 1.2283 0.4672 0.404 Uiso 1 1 calc R
H29B H 0.2208 1.2277 0.4295 0.404 Uiso 1 1 calc R
H29C H 0.2701 1.2317 0.4194 0.404 Uiso 1 1 calc R
C27 C 0.2523(3) 1.1740(4) 0.4361(4) 0.079(4) Uani 1 1 d .
H28 H 0.2324 1.1623 0.4575 0.094 Uiso 1 1 calc R
C28 C 0.2951(6) 1.1623(8) 0.4493(6) 0.219(12) Uani 1 1 d .
H27A H 0.3153 1.1712 0.4277 0.329 Uiso 1 1 calc R
H27B H 0.2967 1.1317 0.4530 0.329 Uiso 1 1 calc R
H27C H 0.3018 1.1763 0.4760 0.329 Uiso 1 1 calc R
Cl1 Cl 0.25957(7) 1.03276(7) 0.40216(7) 0.0537(7) Uani 1 1 d .
Cr1 Cr 0.21378(4) 1.02976(4) 0.45877(4) 0.0431(4) Uani 1 1 d .
N1 N 0.1800(2) 1.1201(2) 0.4253(2) 0.054(2) Uani 1 1 d .
N2 N 0.1545(2) 1.0987(2) 0.4848(2) 0.0441(18) Uani 1 1 d .
O1 O 0.2500 1.0454(2) 0.5000 0.0415(19) Uani 1 2 d S

loop_
_atom_site_aniso_label
_atom_site_aniso_U_11
_atom_site_aniso_U_22
_atom_site_aniso_U_33
_atom_site_aniso_U_23
_atom_site_aniso_U_13
_atom_site_aniso_U_12
C1 0.033(5) 0.049(5) 0.055(6) 0.001(5) 0.000(4) 0.001(4)
C2 0.033(5) 0.054(6) 0.070(7) -0.006(5) -0.003(5) 0.005(4)
C3 0.040(5) 0.053(6) 0.061(6) 0.011(5) -0.005(5) 0.022(5)
C4 0.069(6) 0.051(6) 0.032(5) -0.002(4) 0.006(4) -0.002(5)
C5 0.044(5) 0.054(6) 0.046(5) -0.004(5) -0.004(4) -0.008(4)
C6 0.042(5) 0.038(5) 0.056(6) -0.007(4) 0.001(5) -0.001(4)
C7 0.049(5) 0.034(5) 0.047(5) 0.005(4) -0.001(4) -0.010(4)
C8 0.036(5) 0.043(5) 0.061(6) 0.002(5) -0.005(4) 0.000(4)
C9 0.041(5) 0.046(5) 0.064(6) -0.008(5) -0.011(5) -0.001(4)
C10 0.043(5) 0.045(5) 0.050(5) -0.003(4) 0.006(4) -0.015(4)
C11 0.032(5) 0.062(6) 0.048(6) -0.004(5) -0.012(4) -0.002(4)
C12 0.041(6) 0.085(8) 0.065(7) -0.011(6) -0.011(5) 0.007(5)
C13 0.077(7) 0.062(7) 0.052(6) -0.019(5) 0.000(6) 0.012(6)
C14 0.059(6) 0.053(6) 0.065(7) -0.019(5) 0.006(6) 0.009(5)
C15 0.061(7) 0.078(7) 0.064(7) -0.020(6) 0.007(5) 0.010(6)
C16 0.049(6) 0.073(7) 0.078(7) -0.006(6) -0.020(5) 0.003(5)
C17 0.059(7) 0.062(7) 0.063(7) 0.019(6) 0.015(6) 0.020(6)
C18 0.052(6) 0.051(6) 0.098(9) 0.021(6) 0.006(7) 0.012(5)
C19 0.064(8) 0.065(8) 0.144(13) 0.057(9) 0.035(9) 0.024(6)
C20 0.117(13) 0.132(14) 0.084(10) 0.024(10) 0.058(10) 0.032(11)
C21 0.113(12) 0.106(11) 0.086(10) 0.008(8) 0.040(9) 0.018(9)
C22 0.075(8) 0.071(7) 0.067(8) 0.007(6) 0.020(6) 0.013(6)
C23 0.107(10) 0.077(8) 0.045(6) 0.000(6) -0.001(6) 0.013(7)
C24 0.087(9) 0.113(10) 0.072(8) -0.003(7) -0.008(7) 0.014(8)
C25 0.145(12) 0.082(9) 0.054(7) 0.013(6) 0.007(7) 0.016(8)
C26 0.54(5) 0.067(11) 0.20(2) -0.003(12) -0.23(3) 0.017(18)
C27 0.051(7) 0.077(8) 0.107(10) 0.041(8) 0.007(6) -0.012(6)
C28 0.151(17) 0.37(3) 0.140(16) -0.014(18) -0.052(13) 0.15(2)
Cl1 0.0455(13) 0.0579(15) 0.0577(15) 0.0063(12) 0.0079(11) 0.0037(11)
Cr1 0.0373(8) 0.0440(9) 0.0479(9) 0.0004(7) -0.0005(7) -0.0003(6)
N1 0.051(5) 0.053(5) 0.057(5) 0.006(4) 0.008(4) 0.007(4)
N2 0.041(4) 0.032(4) 0.059(5) -0.006(4) 0.005(4) 0.004(3)
O1 0.038(4) 0.037(4) 0.050(5) 0.000 0.001(4) 0.000

loop_
_atom_type_symbol
_atom_type_description
_atom_type_scat_dispersion_real
_atom_type_scat_dispersion_imag
_atom_type_scat_source
C C 0.0033 0.0016 'International Tables Vol C Tables 4.2.6.8 and 6.1.1.4'
H H 0.0000 0.0000 'International Tables Vol C Tables 4.2.6.8 and 6.1.1.4'
Cl Cl 0.1484 0.1585 'International Tables Vol C Tables 4.2.6.8 and 6.1.1.4'
Cr Cr 0.3209 0.6236 'International Tables Vol C Tables 4.2.6.8 and 6.1.1.4'
N N 0.0061 0.0033 'International Tables Vol C Tables 4.2.6.8 and 6.1.1.4'
O O 0.0106 0.0060 'International Tables Vol C Tables 4.2.6.8 and 6.1.1.4'

loop_
_geom_angle_atom_site_label_1
_geom_angle_atom_site_label_2
_geom_angle_atom_site_label_3
_geom_angle
_geom_angle_site_symmetry_1
N2 C1 N1 105.2(7) .
N2 C1 Cr1 118.8(6) .
N1 C1 Cr1 136.0(6) .
C3 C2 N2 107.6(8) .
C3 C2 H14 126.2 .
N2 C2 H14 126.2 .
C2 C3 N1 107.1(8) .
C2 C3 H15 126.4 .
N1 C3 H15 126.4 .
N2 C4 C5 112.3(7) .
N2 C4 H13A 109.1 .
C5 C4 H13A 109.1 .
N2 C4 H13B 109.1 .
C5 C4 H13B 109.1 .
H13A C4 H13B 107.9 .
C6 C5 C4 113.7(7) .
C6 C5 H12A 108.8 .
C4 C5 H12A 108.8 .
C6 C5 H12B 108.8 .
C4 C5 H12B 108.8 .
H12A C5 H12B 107.7 .
C7 C6 C10 107.5(7) .
C7 C6 C5 123.3(8) .
C10 C6 C5 129.1(8) .
C7 C6 Cr1 70.5(5) .
C10 C6 Cr1 79.2(5) .
C5 C6 Cr1 118.8(5) .
C8 C7 C6 109.4(8) .
C8 C7 Cr1 73.1(5) .
C6 C7 Cr1 73.0(5) .
C8 C7 H10 125.3 .
C6 C7 H10 125.3 .
Cr1 C7 H10 120.3 .
C7 C8 C9 107.5(7) .
C7 C8 Cr1 70.5(5) .
C9 C8 Cr1 78.7(5) .
C7 C8 H9 126.2 .
C9 C8 H9 126.2 .
Cr1 C8 H9 116.7 .
C14 C9 C10 121.4(8) .
C14 C9 C8 130.4(9) .
C10 C9 C8 108.1(8) .
C14 C9 Cr1 128.5(7) .
C10 C9 Cr1 73.6(5) .
C8 C9 Cr1 66.0(5) .
C11 C10 C9 119.7(8) .
C11 C10 C6 133.1(8) .
C9 C10 C6 107.1(8) .
C11 C10 Cr1 131.5(6) .
C9 C10 Cr1 72.4(5) .
C6 C10 Cr1 65.3(4) .
C12 C11 C10 116.8(8) .
C12 C11 C16 120.1(8) .
C10 C11 C16 123.1(8) .
C11 C12 C13 124.0(9) .
C11 C12 H4 118.0 .
C13 C12 H4 118.0 .
C14 C13 C12 121.0(9) .
C14 C13 H3 119.5 .
C12 C13 H3 119.5 .
C13 C14 C9 116.9(8) .
C13 C14 C15 124.6(9) .
C9 C14 C15 118.5(9) .
C14 C15 H1A 109.5 .
C14 C15 H1B 109.5 .
H1A C15 H1B 109.5 .
C14 C15 H1C 109.5 .
H1A C15 H1C 109.5 .
H1B C15 H1C 109.5 .
C11 C16 H8A 109.5 .
C11 C16 H8B 109.5 .
H8A C16 H8B 109.5 .
C11 C16 H8C 109.5 .
H8A C16 H8C 109.5 .
H8B C16 H8C 109.5 .
C22 C17 C18 121.8(10) .
C22 C17 N1 120.6(10) .
C18 C17 N1 117.5(10) .
C17 C18 C19 115.2(12) .
C17 C18 C27 122.8(10) .
C19 C18 C27 122.0(11) .
C20 C19 C18 124.1(14) .
C20 C19 H24 118.0 .
C18 C19 H24 118.0 .
C19 C20 C21 119.2(14) .
C19 C20 H25 120.4 .
C21 C20 H25 120.4 .
C22 C21 C20 120.8(14) .
C22 C21 H26 119.6 .
C20 C21 H26 119.6 .
C21 C22 C17 118.7(12) .
C21 C22 C23 119.7(12) .
C17 C22 C23 121.5(10) .
C22 C23 C25 114.0(10) .
C22 C23 C24 111.6(9) .
C25 C23 C24 109.0(9) .
C22 C23 H19 107.3 .
C25 C23 H19 107.3 .
C24 C23 H19 107.3 .
C23 C24 H18A 109.5 .
C23 C24 H18B 109.5 .
H18A C24 H18B 109.5 .
C23 C24 H18C 109.5 .
H18A C24 H18C 109.5 .
H18B C24 H18C 109.5 .
C23 C25 H20A 109.5 .
C23 C25 H20B 109.5 .
H20A C25 H20B 109.5 .
C23 C25 H20C 109.5 .
H20A C25 H20C 109.5 .
H20B C25 H20C 109.5 .
C27 C26 H29A 109.5 .
C27 C26 H29B 109.5 .
H29A C26 H29B 109.5 .
C27 C26 H29C 109.5 .
H29A C26 H29C 109.5 .
H29B C26 H29C 109.5 .
C26 C27 C28 107.7(16) .
C26 C27 C18 114.3(11) .
C28 C27 C18 112.8(12) .
C26 C27 H28 107.2 .
C28 C27 H28 107.2 .
C18 C27 H28 107.2 .
C27 C28 H27A 109.5 .
C27 C28 H27B 109.5 .
H27A C28 H27B 109.5 .
C27 C28 H27C 109.5 .
H27A C28 H27C 109.5 .
H27B C28 H27C 109.5 .
O1 Cr1 C1 96.4(3) .
O1 Cr1 C7 87.8(3) .
C1 Cr1 C7 118.8(3) .
O1 Cr1 C6 109.3(2) .
C1 Cr1 C6 86.7(3) .
C7 Cr1 C6 36.5(3) .
O1 Cr1 C8 102.8(3) .
C1 Cr1 C8 146.3(3) .
C7 Cr1 C8 36.4(3) .
C6 Cr1 C8 60.9(3) .
O1 Cr1 Cl1 98.69(8) .
C1 Cr1 Cl1 102.2(3) .
C7 Cr1 Cl1 137.6(2) .
C6 Cr1 Cl1 149.5(2) .
C8 Cr1 Cl1 102.0(2) .
O1 Cr1 C9 138.1(3) .
C1 Cr1 C9 120.6(3) .
C7 Cr1 C9 58.6(3) .
C6 Cr1 C9 58.8(3) .
C8 Cr1 C9 35.3(3) .
Cl1 Cr1 C9 92.3(2) .
O1 Cr1 C10 144.0(2) .
C1 Cr1 C10 89.8(3) .
C7 Cr1 C10 58.7(3) .
C6 Cr1 C10 35.5(3) .
C8 Cr1 C10 58.7(3) .
Cl1 Cr1 C10 114.6(2) .
C9 Cr1 C10 34.0(3) .
C1 N1 C3 109.2(7) .
C1 N1 C17 129.5(7) .
C3 N1 C17 120.8(8) .
C1 N2 C2 110.9(7) .
C1 N2 C4 124.7(7) .
C2 N2 C4 124.2(7) .
Cr1 O1 Cr1 148.2(4) 16_545

loop_
_geom_bond_atom_site_label_1
_geom_bond_atom_site_label_2
_geom_bond_distance
_geom_bond_site_symmetry_2
C1 N2 1.349(10) .
C1 N1 1.374(11) .
C1 Cr1 2.107(9) .
C2 C3 1.340(12) .
C2 N2 1.369(10) .
C2 H14 0.9500 .
C3 N1 1.392(10) .
C3 H15 0.9500 .
C4 N2 1.469(10) .
C4 C5 1.509(11) .
C4 H13A 0.9900 .
C4 H13B 0.9900 .
C5 C6 1.502(11) .
C5 H12A 0.9900 .
C5 H12B 0.9900 .
C6 C7 1.417(11) .
C6 C10 1.456(11) .
C6 Cr1 2.280(8) .
C7 C8 1.416(11) .
C7 Cr1 2.248(8) .
C7 H10 0.9500 .
C8 C9 1.444(11) .
C8 Cr1 2.282(8) .
C8 H9 0.9500 .
C9 C14 1.406(12) .
C9 C10 1.437(12) .
C9 Cr1 2.449(8) .
C10 C11 1.408(11) .
C10 Cr1 2.466(8) .
C11 C12 1.358(12) .
C11 C16 1.522(12) .
C12 C13 1.399(13) .
C12 H4 0.9500 .
C13 C14 1.373(13) .
C13 H3 0.9500 .
C14 C15 1.517(12) .
C15 H1A 0.9800 .
C15 H1B 0.9800 .
C15 H1C 0.9800 .
C16 H8A 0.9800 .
C16 H8B 0.9800 .
C16 H8C 0.9800 .
C17 C22 1.389(14) .
C17 C18 1.403(14) .
C17 N1 1.438(11) .
C18 C19 1.411(16) .
C18 C27 1.499(16) .
C19 C20 1.316(19) .
C19 H24 0.9500 .
C20 C21 1.391(19) .
C20 H25 0.9500 .
C21 C22 1.368(15) .
C21 H26 0.9500 .
C22 C23 1.518(15) .
C23 C25 1.541(14) .
C23 C24 1.555(14) .
C23 H19 1.0000 .
C24 H18A 0.9800 .
C24 H18B 0.9800 .
C24 H18C 0.9800 .
C25 H20A 0.9800 .
C25 H20B 0.9800 .
C25 H20C 0.9800 .
C26 C27 1.430(17) .
C26 H29A 0.9800 .
C26 H29B 0.9800 .
C26 H29C 0.9800 .
C27 C28 1.467(17) .
C27 H28 1.0000 .
C28 H27A 0.9800 .
C28 H27B 0.9800 .
C28 H27C 0.9800 .
Cl1 Cr1 2.311(3) .
Cr1 O1 1.810(2) .
O1 Cr1 1.810(2) 16_545

loop_
_platon_squeeze_void_nr
_platon_squeeze_void_average_x
_platon_squeeze_void_average_y
_platon_squeeze_void_average_z
_platon_squeeze_void_volume
_platon_squeeze_void_count_electrons
1 0.000 0.000 0.000 11.9 1.6
2 0.500 0.000 0.000 11.9 1.3
3 0.000 0.000 0.500 11.9 1.3
4 0.500 0.000 0.500 11.9 1.4
5 0.250 0.250 0.250 309.2 15.3
6 0.750 0.250 0.250 309.1 15.2
7 0.750 0.250 0.750 309.1 15.3
8 0.250 0.250 0.750 309.1 15.4
9 0.000 0.500 0.000 11.9 1.4
10 0.500 0.500 0.000 11.9 1.3
11 0.000 0.500 0.500 11.9 1.3
12 0.500 0.500 0.500 11.9 1.6
13 0.250 0.750 0.250 309.1 15.3
14 0.750 0.750 0.250 309.1 15.4
15 0.750 0.750 0.750 309.2 15.3
16 0.250 0.750 0.750 309.1 15.2
